data_1505495
loop_
_publ_author_name
'Dai, Lun-Zhi'
'Qi, Ming-Juan'
'Shi, Yong-Ling'
'Liu, Xu-Guang'
'Shi, Min'

_publ_section_title
;
 Gold(I)-catalyzed cascade cyclization reaction: highly regio- and
 diastereoselective intermolecular addition of water and alcohols to epoxy
 alkynes.
;
_journal_issue 16
_journal_name_full 'Organic letters'
_journal_page_first 3191
_journal_page_last 3194
_journal_paper_doi 10.1021/ol0713640
_journal_volume 9
_journal_year 2007
_chemical_formula_sum 'C16 H24 Br N O5 S'
_chemical_formula_weight 422.33
_chemical_name_systematic
; 
 ? 
;
_space_group_IT_number 2
_symmetry_cell_setting triclinic
_symmetry_space_group_name_Hall '-P 1'
_symmetry_space_group_name_H-M 'P -1'
_atom_sites_solution_hydrogens geom
_atom_sites_solution_primary direct
_atom_sites_solution_secondary difmap
_audit_creation_method SHELXL-97
_cell_angle_alpha 83.494(9)
_cell_angle_beta 85.812(10)
_cell_angle_gamma 84.490(9)
_cell_formula_units_Z 2
_cell_length_a 7.163(4)
_cell_length_b 8.579(5)
_cell_length_c 15.981(9)
_cell_measurement_reflns_used 947
_cell_measurement_temperature 293(2)
_cell_measurement_theta_max 47.866
_cell_measurement_theta_min 4.798
_cell_volume 969.3(10)
_computing_cell_refinement 'Bruker SMART'
_computing_data_collection 'Bruker SMART'
_computing_data_reduction 'Bruker SHELXTL'
_computing_molecular_graphics 'Bruker SHELXTL'
_computing_publication_material 'Bruker SHELXTL'
_computing_structure_refinement 'SHELXL-97 (Sheldrick, 1997)'
_computing_structure_solution 'SHELXS-97 (Sheldrick, 1990)'
_diffrn_ambient_temperature 293(2)
_diffrn_measured_fraction_theta_full 0.975
_diffrn_measured_fraction_theta_max 0.975
_diffrn_measurement_device_type 'CCD area detector'
_diffrn_measurement_method 'phi and omega scans'
_diffrn_radiation_monochromator graphite
_diffrn_radiation_source 'fine-focus sealed tube'
_diffrn_radiation_type MoK\a
_diffrn_radiation_wavelength 0.71073
_diffrn_reflns_av_R_equivalents 0.0811
_diffrn_reflns_av_sigmaI/netI 0.1204
_diffrn_reflns_limit_h_max 8
_diffrn_reflns_limit_h_min -8
_diffrn_reflns_limit_k_max 10
_diffrn_reflns_limit_k_min -9
_diffrn_reflns_limit_l_max 18
_diffrn_reflns_limit_l_min -19
_diffrn_reflns_number 4877
_diffrn_reflns_theta_full 26.00
_diffrn_reflns_theta_max 26.00
_diffrn_reflns_theta_min 2.40
_exptl_absorpt_coefficient_mu 2.252
_exptl_absorpt_correction_T_max 1.00000
_exptl_absorpt_correction_T_min 0.65805
_exptl_absorpt_correction_type empirical
_exptl_absorpt_process_details sadabs
_exptl_crystal_colour colorless
_exptl_crystal_density_diffrn 1.447
_exptl_crystal_density_method 'not measured'
_exptl_crystal_description prismatic
_exptl_crystal_F_000 436
_exptl_crystal_size_max 0.412
_exptl_crystal_size_mid 0.153
_exptl_crystal_size_min 0.141
_refine_diff_density_max 0.379
_refine_diff_density_min -0.499
_refine_diff_density_rms 0.071
_refine_ls_extinction_coef 0.0022(16)
_refine_ls_extinction_expression Fc^*^=kFc[1+0.001xFc^2^\l^3^/sin(2\q)]^-1/4^
_refine_ls_extinction_method SHELXL
_refine_ls_goodness_of_fit_ref 0.856
_refine_ls_hydrogen_treatment constr
_refine_ls_matrix_type full
_refine_ls_number_parameters 221
_refine_ls_number_reflns 3719
_refine_ls_number_restraints 0
_refine_ls_restrained_S_all 0.856
_refine_ls_R_factor_all 0.1451
_refine_ls_R_factor_gt 0.0628
_refine_ls_shift/su_max 0.001
_refine_ls_shift/su_mean 0.000
_refine_ls_structure_factor_coef Fsqd
_refine_ls_weighting_details 'calc w=1/[\s^2^(Fo^2^)+(0.0832P)^2^+0.0000P] where P=(Fo^2^+2Fc^2^)/3'
_refine_ls_weighting_scheme calc
_refine_ls_wR_factor_gt 0.1493
_refine_ls_wR_factor_ref 0.1809
_reflns_number_gt 1427
_reflns_number_total 3719
_reflns_threshold_expression >2sigma(I)
_cod_data_source_file ol0713640-file004.cif
_cod_data_source_block cd27210
_cod_depositor_comments
;
The following automatic conversions were performed:

'_symmetry_cell_setting' value 'Triclinic' changed to 'triclinic'
according to /home/saulius/struct/CIF-dictionaries/cif_core.dic
dictionary named 'cif_core.dic' version 2.4.1 from 2010-06-29.

Automatic conversion script
Id: cif_fix_values 1715 2011-07-08 13:25:40Z adriana 
;
_cod_original_cell_volume 969.4(9)
_cod_original_sg_symbol_H-M P-1
_cod_database_code 1505495

loop_
_symmetry_equiv_pos_as_xyz
'x, y, z'
'-x, -y, -z'

loop_
_atom_site_label
_atom_site_type_symbol
_atom_site_fract_x
_atom_site_fract_y
_atom_site_fract_z
_atom_site_U_iso_or_equiv
_atom_site_adp_type
_atom_site_occupancy
_atom_site_symmetry_multiplicity
_atom_site_calc_flag
_atom_site_refinement_flags
Br Br 1.32610(13) 0.69621(14) 1.04080(6) 0.1103(6) Uani 1 1 d .
S1 S 0.7890(2) 1.02742(19) 0.75744(10) 0.0641(5) Uani 1 1 d .
O1 O 0.8345(5) 0.6239(4) 0.6055(2) 0.0582(10) Uani 1 1 d .
O2 O 0.8080(5) 0.8575(4) 0.5155(2) 0.0580(10) Uani 1 1 d .
O3 O 0.4003(6) 0.5456(5) 0.7215(3) 0.0870(14) Uani 1 1 d .
O4 O 0.6015(5) 1.0501(5) 0.7952(2) 0.0757(12) Uani 1 1 d .
O5 O 0.8760(6) 1.1567(4) 0.7127(3) 0.0742(12) Uani 1 1 d .
N1 N 0.7877(6) 0.8933(5) 0.6927(3) 0.0514(11) Uani 1 1 d .
C1 C 0.9246(7) 0.7603(6) 0.5711(3) 0.0554(14) Uani 1 1 d .
C2 C 0.9580(7) 0.8596(6) 0.6413(3) 0.0565(14) Uani 1 1 d .
H2A H 1.0527 0.8036 0.6766 0.068 Uiso 1 1 calc R
H2B H 1.0052 0.9578 0.6165 0.068 Uiso 1 1 calc R
C3 C 0.6943(8) 0.7518(7) 0.7253(4) 0.0675(16) Uani 1 1 d .
H3A H 0.5752 0.7814 0.7547 0.081 Uiso 1 1 calc R
H3B H 0.7722 0.6856 0.7647 0.081 Uiso 1 1 calc R
C4 C 0.6622(7) 0.6631(6) 0.6515(3) 0.0564(14) Uani 1 1 d .
H4 H 0.5768 0.7286 0.6140 0.068 Uiso 1 1 calc R
C5 C 0.5787(9) 0.5084(7) 0.6811(4) 0.0758(18) Uani 1 1 d .
H5A H 0.5662 0.4505 0.6334 0.091 Uiso 1 1 calc R
H5B H 0.6593 0.4440 0.7201 0.091 Uiso 1 1 calc R
C6 C 0.3174(10) 0.4176(9) 0.7625(5) 0.108(3) Uani 1 1 d .
H6A H 0.4027 0.3614 0.8023 0.129 Uiso 1 1 calc R
H6B H 0.2967 0.3468 0.7216 0.129 Uiso 1 1 calc R
C7 C 0.1459(12) 0.4589(9) 0.8058(6) 0.111(3) Uani 1 1 d .
H7A H 0.1689 0.5048 0.8558 0.137 Uiso 1 1 calc R
H7B H 0.0802 0.3665 0.8213 0.137 Uiso 1 1 calc R
H7C H 0.0710 0.5338 0.7701 0.137 Uiso 1 1 calc R
C8 C 0.7486(8) 0.7859(7) 0.4461(4) 0.0673(16) Uani 1 1 d .
H8A H 0.6959 0.6876 0.4666 0.081 Uiso 1 1 calc R
H8B H 0.8551 0.7634 0.4069 0.081 Uiso 1 1 calc R
C9 C 0.6057(8) 0.8960(7) 0.4033(4) 0.0756(18) Uani 1 1 d .
H9A H 0.4919 0.9024 0.4389 0.113 Uiso 1 1 calc R
H9B H 0.5809 0.8587 0.3511 0.113 Uiso 1 1 calc R
H9C H 0.6512 0.9984 0.3920 0.113 Uiso 1 1 calc R
C10 C 1.1157(8) 0.7016(7) 0.5274(4) 0.0716(17) Uani 1 1 d .
H10A H 1.0934 0.6377 0.4842 0.107 Uiso 1 1 calc R
H10B H 1.1916 0.6403 0.5685 0.107 Uiso 1 1 calc R
H10C H 1.1798 0.7905 0.5027 0.107 Uiso 1 1 calc R
C11 C 0.9351(8) 0.9439(7) 0.8374(4) 0.0589(15) Uani 1 1 d .
C12 C 1.1196(9) 0.9671(7) 0.8327(4) 0.0734(18) Uani 1 1 d .
H12 H 1.1678 1.0335 0.7880 0.088 Uiso 1 1 calc R
C13 C 1.2394(10) 0.8944(9) 0.8928(5) 0.090(2) Uani 1 1 d .
H13 H 1.3666 0.9096 0.8889 0.108 Uiso 1 1 calc R
C14 C 1.1598(10) 0.7974(9) 0.9594(4) 0.082(2) Uani 1 1 d .
C15 C 0.9800(10) 0.7779(9) 0.9662(4) 0.087(2) Uani 1 1 d .
H15 H 0.9305 0.7143 1.0118 0.104 Uiso 1 1 calc R
C16 C 0.8636(8) 0.8518(8) 0.9056(4) 0.0768(19) Uani 1 1 d .
H16 H 0.7357 0.8388 0.9112 0.092 Uiso 1 1 calc R

loop_
_atom_site_aniso_label
_atom_site_aniso_U_11
_atom_site_aniso_U_22
_atom_site_aniso_U_33
_atom_site_aniso_U_23
_atom_site_aniso_U_13
_atom_site_aniso_U_12
Br 0.1188(8) 0.1555(12) 0.0996(7) -0.0151(6) -0.0490(6) 0.0527(7)
S1 0.0652(10) 0.0610(10) 0.0662(10) -0.0115(8) -0.0106(8) 0.0041(8)
O1 0.050(2) 0.052(2) 0.071(3) -0.006(2) 0.0020(19) -0.0023(18)
O2 0.058(2) 0.054(2) 0.064(2) -0.0087(19) -0.0130(19) -0.0040(18)
O3 0.059(3) 0.071(3) 0.126(4) -0.001(3) 0.023(3) -0.015(2)
O4 0.071(3) 0.082(3) 0.075(3) -0.028(2) -0.013(2) 0.017(2)
O5 0.093(3) 0.051(3) 0.078(3) -0.004(2) -0.002(2) -0.011(2)
N1 0.055(3) 0.051(3) 0.050(3) -0.015(2) 0.002(2) -0.007(2)
C1 0.054(3) 0.056(4) 0.058(4) -0.012(3) -0.004(3) -0.011(3)
C2 0.055(3) 0.058(4) 0.056(3) -0.001(3) -0.004(3) -0.008(3)
C3 0.067(4) 0.065(4) 0.069(4) -0.010(3) 0.001(3) -0.004(3)
C4 0.055(3) 0.048(4) 0.065(4) -0.002(3) 0.006(3) -0.011(3)
C5 0.071(4) 0.060(4) 0.096(5) -0.008(4) 0.005(4) -0.016(3)
C6 0.084(5) 0.090(6) 0.118(7) -0.001(5) 0.052(5) -0.013(4)
C7 0.103(8) 0.097(6) 0.112(8) 0.004(6) 0.049(7) -0.016(5)
C8 0.061(4) 0.083(5) 0.062(4) -0.016(3) -0.010(3) -0.014(3)
C9 0.065(4) 0.096(5) 0.068(4) -0.020(4) -0.019(3) 0.007(4)
C10 0.063(4) 0.067(4) 0.084(4) -0.009(3) -0.002(3) -0.001(3)
C11 0.040(3) 0.083(4) 0.057(4) -0.022(3) -0.001(3) -0.003(3)
C12 0.078(5) 0.090(5) 0.055(4) -0.011(3) -0.014(3) -0.014(4)
C13 0.058(4) 0.119(6) 0.098(6) -0.037(5) -0.012(4) 0.001(4)
C14 0.073(5) 0.102(6) 0.072(5) -0.020(4) -0.018(4) 0.012(4)
C15 0.066(5) 0.123(6) 0.067(4) 0.001(4) -0.006(4) 0.003(4)
C16 0.049(4) 0.118(6) 0.062(4) -0.007(4) 0.001(3) -0.004(4)

loop_
_atom_type_symbol
_atom_type_description
_atom_type_scat_dispersion_real
_atom_type_scat_dispersion_imag
_atom_type_scat_source
C C 0.0033 0.0016 'International Tables Vol C Tables 4.2.6.8 and 6.1.1.4'
H H 0.0000 0.0000 'International Tables Vol C Tables 4.2.6.8 and 6.1.1.4'
N N 0.0061 0.0033 'International Tables Vol C Tables 4.2.6.8 and 6.1.1.4'
O O 0.0106 0.0060 'International Tables Vol C Tables 4.2.6.8 and 6.1.1.4'
S S 0.1246 0.1234 'International Tables Vol C Tables 4.2.6.8 and 6.1.1.4'
Br Br -0.2901 2.4595 'International Tables Vol C Tables 4.2.6.8 and 6.1.1.4'

loop_
_geom_angle_atom_site_label_1
_geom_angle_atom_site_label_2
_geom_angle_atom_site_label_3
_geom_angle
O5 S1 O4 120.2(3)
O5 S1 N1 107.5(2)
O4 S1 N1 107.0(2)
O5 S1 C11 107.9(3)
O4 S1 C11 107.6(3)
N1 S1 C11 105.9(2)
C4 O1 C1 112.2(4)
C1 O2 C8 116.3(4)
C6 O3 C5 114.4(5)
C2 N1 C3 113.2(4)
C2 N1 S1 117.4(3)
C3 N1 S1 116.3(4)
O2 C1 O1 110.5(4)
O2 C1 C2 106.2(4)
O1 C1 C2 110.2(4)
O2 C1 C10 112.9(5)
O1 C1 C10 107.1(4)
C2 C1 C10 110.1(4)
N1 C2 C1 111.6(4)
N1 C2 H2A 109.3
C1 C2 H2A 109.3
N1 C2 H2B 109.3
C1 C2 H2B 109.3
H2A C2 H2B 108.0
N1 C3 C4 108.5(4)
N1 C3 H3A 110.0
C4 C3 H3A 110.0
N1 C3 H3B 110.0
C4 C3 H3B 110.0
H3A C3 H3B 108.4
O1 C4 C3 110.9(4)
O1 C4 C5 106.4(4)
C3 C4 C5 111.5(5)
O1 C4 H4 109.3
C3 C4 H4 109.3
C5 C4 H4 109.3
O3 C5 C4 107.3(5)
O3 C5 H5A 110.3
C4 C5 H5A 110.3
O3 C5 H5B 110.3
C4 C5 H5B 110.3
H5A C5 H5B 108.5
O3 C6 C7 113.1(6)
O3 C6 H6A 109.0
C7 C6 H6A 109.0
O3 C6 H6B 109.0
C7 C6 H6B 109.0
H6A C6 H6B 107.8
C6 C7 H7A 109.5
C6 C7 H7B 109.5
H7A C7 H7B 109.5
C6 C7 H7C 109.5
H7A C7 H7C 109.5
H7B C7 H7C 109.5
O2 C8 C9 108.4(5)
O2 C8 H8A 110.0
C9 C8 H8A 110.0
O2 C8 H8B 110.0
C9 C8 H8B 110.0
H8A C8 H8B 108.4
C8 C9 H9A 109.5
C8 C9 H9B 109.5
H9A C9 H9B 109.5
C8 C9 H9C 109.5
H9A C9 H9C 109.5
H9B C9 H9C 109.5
C1 C10 H10A 109.5
C1 C10 H10B 109.5
H10A C10 H10B 109.5
C1 C10 H10C 109.5
H10A C10 H10C 109.5
H10B C10 H10C 109.5
C12 C11 C16 118.6(6)
C12 C11 S1 121.1(5)
C16 C11 S1 120.3(4)
C11 C12 C13 121.8(7)
C11 C12 H12 119.1
C13 C12 H12 119.1
C12 C13 C14 116.9(6)
C12 C13 H13 121.5
C14 C13 H13 121.5
C15 C14 C13 121.8(7)
C15 C14 Br 121.6(6)
C13 C14 Br 116.5(6)
C14 C15 C16 120.1(7)
C14 C15 H15 119.9
C16 C15 H15 119.9
C11 C16 C15 120.5(6)
C11 C16 H16 119.7
C15 C16 H16 119.7

loop_
_geom_bond_atom_site_label_1
_geom_bond_atom_site_label_2
_geom_bond_distance
Br C14 1.907(7)
S1 O5 1.420(4)
S1 O4 1.436(4)
S1 N1 1.634(4)
S1 C11 1.757(6)
O1 C4 1.422(6)
O1 C1 1.427(6)
O2 C1 1.411(6)
O2 C8 1.435(6)
O3 C6 1.376(7)
O3 C5 1.414(7)
N1 C2 1.445(6)
N1 C3 1.467(7)
C1 C2 1.528(7)
C1 C10 1.556(7)
C2 H2A 0.9700
C2 H2B 0.9700
C3 C4 1.516(7)
C3 H3A 0.9700
C3 H3B 0.9700
C4 C5 1.520(7)
C4 H4 0.9800
C5 H5A 0.9700
C5 H5B 0.9700
C6 C7 1.401(9)
C6 H6A 0.9700
C6 H6B 0.9700
C7 H7A 0.9600
C7 H7B 0.9600
C7 H7C 0.9600
C8 C9 1.476(7)
C8 H8A 0.9700
C8 H8B 0.9700
C9 H9A 0.9600
C9 H9B 0.9600
C9 H9C 0.9600
C10 H10A 0.9600
C10 H10B 0.9600
C10 H10C 0.9600
C11 C12 1.351(8)
C11 C16 1.370(8)
C12 C13 1.389(9)
C12 H12 0.9300
C13 C14 1.397(10)
C13 H13 0.9300
C14 C15 1.310(9)
C15 C16 1.382(8)
C15 H15 0.9300
C16 H16 0.9300

loop_
_geom_torsion_atom_site_label_1
_geom_torsion_atom_site_label_2
_geom_torsion_atom_site_label_3
_geom_torsion_atom_site_label_4
_geom_torsion
O5 S1 N1 C2 44.4(4)
O4 S1 N1 C2 174.8(4)
C11 S1 N1 C2 -70.7(4)
O5 S1 N1 C3 -176.9(4)
O4 S1 N1 C3 -46.6(4)
C11 S1 N1 C3 68.0(4)
C8 O2 C1 O1 -57.2(6)
C8 O2 C1 C2 -176.7(4)
C8 O2 C1 C10 62.6(6)
C4 O1 C1 O2 -60.1(5)
C4 O1 C1 C2 56.9(5)
C4 O1 C1 C10 176.6(4)
C3 N1 C2 C1 52.5(6)
S1 N1 C2 C1 -167.6(4)
O2 C1 C2 N1 67.5(5)
O1 C1 C2 N1 -52.1(6)
C10 C1 C2 N1 -170.0(4)
C2 N1 C3 C4 -54.2(6)
S1 N1 C3 C4 165.4(3)
C1 O1 C4 C3 -60.8(6)
C1 O1 C4 C5 177.8(4)
N1 C3 C4 O1 57.4(6)
N1 C3 C4 C5 175.8(5)
C6 O3 C5 C4 -171.2(6)
O1 C4 C5 O3 -175.6(5)
C3 C4 C5 O3 63.3(6)
C5 O3 C6 C7 176.6(7)
C1 O2 C8 C9 171.2(5)
O5 S1 C11 C12 -21.3(6)
O4 S1 C11 C12 -152.4(5)
N1 S1 C11 C12 93.5(5)
O5 S1 C11 C16 159.6(5)
O4 S1 C11 C16 28.5(6)
N1 S1 C11 C16 -85.6(5)
C16 C11 C12 C13 3.0(9)
S1 C11 C12 C13 -176.1(5)
C11 C12 C13 C14 -0.8(10)
C12 C13 C14 C15 -1.3(11)
C12 C13 C14 Br 179.2(4)
C13 C14 C15 C16 1.3(11)
Br C14 C15 C16 -179.4(5)
C12 C11 C16 C15 -3.1(9)
S1 C11 C16 C15 176.0(5)
C14 C15 C16 C11 1.0(10)
